data_2217167
loop_
_publ_author_name
'Ya-Wen Wang'
'Yu Peng'

_publ_section_title
;
 (<i>S</i>)-2-(Iodomethyl)-1-tosylpyrrolidine
;
_journal_coeditor_code LH2560
_journal_issue 1
_journal_name_full 'Acta Crystallographica Section E'
_journal_page_first o56
_journal_page_last o56
_journal_paper_doi 10.1107/S1600536807059223
_journal_volume 64
_journal_year 2008
_chemical_formula_iupac 'C12 H16 I N O2 S'
_chemical_formula_moiety 'C12 H16 I N O2 S'
_chemical_formula_sum 'C12 H16 I N O2 S'
_chemical_formula_weight 365.22
_chemical_name_systematic
;
(S)-2-(Iodomethyl)-1-tosylpyrrolidine
;
_space_group_IT_number 4
_symmetry_cell_setting monoclinic
_symmetry_space_group_name_Hall 'P 2yb'
_symmetry_space_group_name_H-M 'P 1 21 1'
_atom_sites_solution_hydrogens geom
_atom_sites_solution_primary direct
_atom_sites_solution_secondary difmap
_cell_angle_alpha 90.00
_cell_angle_beta 93.170(10)
_cell_angle_gamma 90.00
_cell_formula_units_Z 2
_cell_length_a 7.6345(16)
_cell_length_b 7.7084(16)
_cell_length_c 12.071(3)
_cell_measurement_reflns_used 1240
_cell_measurement_temperature 294(2)
_cell_measurement_theta_max 21.52
_cell_measurement_theta_min 3.13
_cell_volume 709.3(3)
_computing_cell_refinement 'SAINT (Bruker, 2000)'
_computing_data_collection 'SMART (Bruker, 2000)'
_computing_data_reduction 'SAINT (Bruker, 2000)'
_computing_molecular_graphics 'SHELXTL (Bruker, 2000)'
_computing_publication_material 'SHELXTL (Bruker, 2000)'
_computing_structure_refinement 'SHELXL97 (Sheldrick, 1997)'
_computing_structure_solution 'SHELXL97 (Sheldrick, 1997)'
_diffrn_ambient_temperature 294(2)
_diffrn_measured_fraction_theta_full 0.999
_diffrn_measured_fraction_theta_max 0.969
_diffrn_measurement_device_type 'Bruker APEX CCD area-detector'
_diffrn_measurement_method '\f and \w scans'
_diffrn_radiation_monochromator graphite
_diffrn_radiation_source 'fine-focus sealed tube'
_diffrn_radiation_type MoK\a
_diffrn_radiation_wavelength 0.71073
_diffrn_reflns_av_R_equivalents 0.0332
_diffrn_reflns_av_sigmaI/netI 0.0402
_diffrn_reflns_limit_h_max 9
_diffrn_reflns_limit_h_min -9
_diffrn_reflns_limit_k_max 9
_diffrn_reflns_limit_k_min -6
_diffrn_reflns_limit_l_max 15
_diffrn_reflns_limit_l_min -15
_diffrn_reflns_number 4398
_diffrn_reflns_theta_full 27.90
_diffrn_reflns_theta_max 27.90
_diffrn_reflns_theta_min 1.69
_exptl_absorpt_coefficient_mu 2.395
_exptl_absorpt_correction_T_max 0.7005
_exptl_absorpt_correction_T_min 0.5858
_exptl_absorpt_correction_type multi-scan
_exptl_absorpt_process_details '(SADABS; Sheldrick, 1996)'
_exptl_crystal_colour colorless
_exptl_crystal_density_diffrn 1.710
_exptl_crystal_density_method 'not measured'
_exptl_crystal_description block
_exptl_crystal_F_000 360
_exptl_crystal_size_max 0.25
_exptl_crystal_size_mid 0.16
_exptl_crystal_size_min 0.16
_refine_diff_density_max 0.434
_refine_diff_density_min -0.478
_refine_ls_abs_structure_details 'Flack (1983), 664 Friedel pairs'
_refine_ls_abs_structure_Flack 0.02(5)
_refine_ls_extinction_coef 0.0027(10)
_refine_ls_extinction_expression Fc^*^=kFc[1+0.001xFc^2^\l^3^/sin(2\q)]^-1/4^
_refine_ls_extinction_method SHELXL
_refine_ls_goodness_of_fit_ref 1.023
_refine_ls_hydrogen_treatment constr
_refine_ls_matrix_type full
_refine_ls_number_parameters 156
_refine_ls_number_reflns 2424
_refine_ls_number_restraints 1
_refine_ls_restrained_S_all 1.023
_refine_ls_R_factor_all 0.0562
_refine_ls_R_factor_gt 0.0370
_refine_ls_shift/su_max 0.001
_refine_ls_shift/su_mean 0.000
_refine_ls_structure_factor_coef Fsqd
_refine_ls_weighting_details 'calc w=1/[\s^2^(Fo^2^)+(0.0387P)^2^+0.1584P] where P=(Fo^2^+2Fc^2^)/3'
_refine_ls_weighting_scheme calc
_refine_ls_wR_factor_gt 0.0797
_refine_ls_wR_factor_ref 0.0920
_reflns_number_gt 1787
_reflns_number_total 2424
_reflns_threshold_expression I>2\s(I)
_cod_data_source_file lh2560.cif
_cod_data_source_block I
_cod_depositor_comments
;
The following automatic conversions were performed:
'_symmetry_cell_setting' value 'Monoclinic' changed to 'monoclinic'
according to '/home/saulius/struct/CIF-dictionaries/cif_core.dic'
dictionary named 'cif_core.dic' version 2.4.1 from 2010-06-29.

Automatic conversion script
Id: cif_fix_enum 1527 2010-12-29 10:47:43Z saulius 

The following automatic conversions were performed:

'_symmetry_cell_setting' value 'Monoclinic' changed to 'monoclinic'
according to /home/saulius/struct/CIF-dictionaries/cif_core.dic
dictionary named 'cif_core.dic' version 2.4.1 from 2010-06-29.

Automatic conversion script
Id: cif_fix_values 1715 2011-07-08 13:25:40Z adriana 
;
_cod_original_sg_symbol_H-M 'P 21'
_cod_database_code 2217167
_cod_database_fobs_code 2217167

loop_
_symmetry_equiv_pos_as_xyz
'x, y, z'
'-x, y+1/2, -z'

loop_
_atom_site_type_symbol
_atom_site_label
_atom_site_fract_x
_atom_site_fract_y
_atom_site_fract_z
_atom_site_U_iso_or_equiv
_atom_site_adp_type
_atom_site_calc_flag
_atom_site_refinement_flags
_atom_site_occupancy
I I1 0.74117(5) 1.0996(2) 0.25200(3) 0.0737(2) Uani d . 1
S S1 0.26704(16) 0.6075(3) 0.31530(11) 0.0533(3) Uani d . 1
O O2 0.4219(6) 0.5601(6) 0.2627(4) 0.0703(15) Uani d . 1
C C2 0.3980(7) 0.9338(7) 0.3147(5) 0.0492(14) Uani d . 1
H H2 0.3790 0.9188 0.2343 0.059 Uiso calc R 1
C C1 0.5919(8) 0.9208(9) 0.3477(5) 0.0572(16) Uani d . 1
H H1A 0.6320 0.8033 0.3355 0.069 Uiso calc R 1
H H1B 0.6108 0.9470 0.4260 0.069 Uiso calc R 1
C C3 0.3090(8) 1.0976(12) 0.3511(5) 0.0749(17) Uani d . 1
H H3A 0.2155 1.1311 0.2977 0.090 Uiso calc R 1
H H3B 0.3925 1.1922 0.3594 0.090 Uiso calc R 1
C C5 0.1722(9) 0.8691(9) 0.4444(5) 0.0579(16) Uani d . 1
H H5A 0.1685 0.8074 0.5143 0.069 Uiso calc R 1
H H5B 0.0566 0.8668 0.4068 0.069 Uiso calc R 1
C C4 0.2361(10) 1.0518(9) 0.4619(6) 0.074(2) Uani d . 1
H H4A 0.3265 1.0578 0.5214 0.089 Uiso calc R 1
H H4B 0.1406 1.1287 0.4788 0.089 Uiso calc R 1
N N1 0.3058(6) 0.7944(6) 0.3740(4) 0.0484(11) Uani d . 1
O O1 0.1979(6) 0.4989(6) 0.3981(4) 0.0676(12) Uani d . 1
C C6 -0.0698(7) 0.5882(12) 0.2289(4) 0.0566(15) Uani d . 1
H H6 -0.0957 0.5381 0.2962 0.068 Uiso calc R 1
C C7 0.1002(8) 0.6359(9) 0.2101(4) 0.0491(18) Uani d . 1
C C9 -0.0007(11) 0.7369(10) 0.0301(5) 0.073(2) Uani d . 1
H H9 0.0235 0.7888 -0.0369 0.088 Uiso calc R 1
C C11 -0.2011(7) 0.6151(13) 0.1476(5) 0.0652(16) Uani d . 1
H H11 -0.3147 0.5799 0.1605 0.078 Uiso calc R 1
C C10 -0.1693(9) 0.6917(9) 0.0491(5) 0.0614(17) Uani d . 1
C C8 0.1366(10) 0.7067(9) 0.1096(5) 0.0651(19) Uani d . 1
H H8 0.2514 0.7343 0.0944 0.078 Uiso calc R 1
C C12 -0.3186(12) 0.7276(15) -0.0368(7) 0.107(3) Uani d . 1
H H12A -0.3545 0.8465 -0.0315 0.160 Uiso calc R 1
H H12B -0.4160 0.6532 -0.0233 0.160 Uiso calc R 1
H H12C -0.2795 0.7057 -0.1097 0.160 Uiso calc R 1

loop_
_atom_site_aniso_label
_atom_site_aniso_U_11
_atom_site_aniso_U_22
_atom_site_aniso_U_33
_atom_site_aniso_U_12
_atom_site_aniso_U_13
_atom_site_aniso_U_23
I1 0.0663(3) 0.0651(3) 0.0898(3) -0.0125(3) 0.00491(18) 0.0064(3)
S1 0.0550(7) 0.0350(7) 0.0701(8) 0.0009(11) 0.0039(6) -0.0016(12)
O2 0.062(2) 0.042(4) 0.107(3) 0.006(2) 0.007(2) -0.016(2)
C2 0.060(4) 0.032(3) 0.056(3) 0.001(3) 0.000(3) 0.003(3)
C1 0.062(4) 0.047(4) 0.062(4) -0.006(3) -0.002(3) 0.002(3)
C3 0.079(4) 0.036(3) 0.111(5) -0.002(5) 0.020(3) 0.004(6)
C5 0.067(4) 0.050(4) 0.058(4) 0.002(3) 0.009(3) -0.005(3)
C4 0.082(5) 0.050(5) 0.094(5) 0.000(3) 0.022(4) -0.025(4)
N1 0.052(3) 0.035(3) 0.058(3) 0.000(2) 0.003(2) -0.002(2)
O1 0.084(3) 0.042(3) 0.076(3) -0.006(2) -0.004(2) 0.016(2)
C6 0.064(3) 0.055(4) 0.052(3) -0.013(4) 0.014(2) -0.010(4)
C7 0.062(3) 0.036(5) 0.050(3) -0.006(3) 0.013(2) -0.004(3)
C9 0.109(6) 0.070(5) 0.042(4) -0.012(4) 0.007(4) -0.002(3)
C11 0.059(3) 0.067(5) 0.070(4) 0.004(5) 0.011(3) -0.012(5)
C10 0.075(4) 0.056(4) 0.053(4) -0.002(3) -0.002(3) -0.012(3)
C8 0.074(4) 0.063(5) 0.061(4) -0.024(4) 0.021(3) -0.005(3)
C12 0.110(7) 0.118(8) 0.089(6) -0.007(6) -0.028(5) -0.001(5)

loop_
_atom_type_symbol
_atom_type_description
_atom_type_scat_dispersion_real
_atom_type_scat_dispersion_imag
_atom_type_scat_source
C C 0.0033 0.0016 'International Tables Vol C Tables 4.2.6.8 and 6.1.1.4'
H H 0.0000 0.0000 'International Tables Vol C Tables 4.2.6.8 and 6.1.1.4'
N N 0.0061 0.0033 'International Tables Vol C Tables 4.2.6.8 and 6.1.1.4'
O O 0.0106 0.0060 'International Tables Vol C Tables 4.2.6.8 and 6.1.1.4'
S S 0.1246 0.1234 'International Tables Vol C Tables 4.2.6.8 and 6.1.1.4'
I I -0.4742 1.8119 'International Tables Vol C Tables 4.2.6.8 and 6.1.1.4'

loop_
_geom_angle_atom_site_label_1
_geom_angle_atom_site_label_2
_geom_angle_atom_site_label_3
_geom_angle
O2 S1 O1 120.8(3)
O2 S1 N1 106.7(3)
O1 S1 N1 106.3(3)
O2 S1 C7 107.2(3)
O1 S1 C7 107.3(3)
N1 S1 C7 108.1(3)
N1 C2 C3 103.3(5)
N1 C2 C1 107.9(5)
C3 C2 C1 115.3(5)
N1 C2 H2 110.0
C3 C2 H2 110.0
C1 C2 H2 110.0
C2 C1 I1 110.7(4)
C2 C1 H1A 109.5
I1 C1 H1A 109.5
C2 C1 H1B 109.5
I1 C1 H1B 109.5
H1A C1 H1B 108.1
C2 C3 C4 104.8(6)
C2 C3 H3A 110.8
C4 C3 H3A 110.8
C2 C3 H3B 110.8
C4 C3 H3B 110.8
H3A C3 H3B 108.9
N1 C5 C4 102.5(5)
N1 C5 H5A 111.3
C4 C5 H5A 111.3
N1 C5 H5B 111.3
C4 C5 H5B 111.3
H5A C5 H5B 109.2
C5 C4 C3 103.1(6)
C5 C4 H4A 111.1
C3 C4 H4A 111.1
C5 C4 H4B 111.1
C3 C4 H4B 111.1
H4A C4 H4B 109.1
C5 N1 C2 110.8(4)
C5 N1 S1 118.7(4)
C2 N1 S1 120.6(4)
C11 C6 C7 119.7(6)
C11 C6 H6 120.1
C7 C6 H6 120.1
C8 C7 C6 119.3(6)
C8 C7 S1 120.8(5)
C6 C7 S1 119.8(4)
C10 C9 C8 121.2(6)
C10 C9 H9 119.4
C8 C9 H9 119.4
C10 C11 C6 122.0(6)
C10 C11 H11 119.0
C6 C11 H11 119.0
C11 C10 C9 118.2(6)
C11 C10 C12 120.7(7)
C9 C10 C12 121.1(7)
C7 C8 C9 119.4(6)
C7 C8 H8 120.3
C9 C8 H8 120.3
C10 C12 H12A 109.5
C10 C12 H12B 109.5
H12A C12 H12B 109.5
C10 C12 H12C 109.5
H12A C12 H12C 109.5
H12B C12 H12C 109.5

loop_
_geom_bond_atom_site_label_1
_geom_bond_atom_site_label_2
_geom_bond_distance
I1 C1 2.163(6)
S1 O2 1.420(4)
S1 O1 1.427(4)
S1 N1 1.625(5)
S1 C7 1.762(6)
C2 N1 1.490(7)
C2 C3 1.511(10)
C2 C1 1.515(8)
C2 H2 0.9800
C1 H1A 0.9700
C1 H1B 0.9700
C3 C4 1.518(9)
C3 H3A 0.9700
C3 H3B 0.9700
C5 N1 1.480(7)
C5 C4 1.502(9)
C5 H5A 0.9700
C5 H5B 0.9700
C4 H4A 0.9700
C4 H4B 0.9700
C6 C11 1.379(8)
C6 C7 1.380(8)
C6 H6 0.9300
C7 C8 1.372(8)
C9 C10 1.366(10)
C9 C8 1.401(10)
C9 H9 0.9300
C11 C10 1.361(9)
C11 H11 0.9300
C10 C12 1.523(10)
C8 H8 0.9300
C12 H12A 0.9600
C12 H12B 0.9600
C12 H12C 0.9600

loop_
_geom_torsion_atom_site_label_1
_geom_torsion_atom_site_label_2
_geom_torsion_atom_site_label_3
_geom_torsion_atom_site_label_4
_geom_torsion
N1 C2 C1 I1 173.7(4)
C3 C2 C1 I1 -71.5(6)
N1 C2 C3 C4 24.5(7)
C1 C2 C3 C4 -92.9(7)
N1 C5 C4 C3 36.7(7)
C2 C3 C4 C5 -38.7(7)
C4 C5 N1 C2 -22.3(7)
C4 C5 N1 S1 -168.3(5)
C3 C2 N1 C5 -1.4(6)
C1 C2 N1 C5 121.1(5)
C3 C2 N1 S1 143.9(4)
C1 C2 N1 S1 -93.6(5)
O2 S1 N1 C5 -174.4(4)
O1 S1 N1 C5 -44.3(5)
C7 S1 N1 C5 70.6(5)
O2 S1 N1 C2 43.0(5)
O1 S1 N1 C2 173.1(4)
C7 S1 N1 C2 -72.0(5)
C11 C6 C7 C8 -1.2(12)
C11 C6 C7 S1 178.1(7)
O2 S1 C7 C8 -36.5(7)
O1 S1 C7 C8 -167.6(6)
N1 S1 C7 C8 78.2(6)
O2 S1 C7 C6 144.1(6)
O1 S1 C7 C6 13.0(7)
N1 S1 C7 C6 -101.2(7)
C7 C6 C11 C10 -1.5(14)
C6 C11 C10 C9 2.3(13)
C6 C11 C10 C12 -177.0(8)
C8 C9 C10 C11 -0.3(11)
C8 C9 C10 C12 179.0(7)
C6 C7 C8 C9 3.1(11)
S1 C7 C8 C9 -176.3(5)
C10 C9 C8 C7 -2.4(11)

loop_
_cod_related_entry_id
_cod_related_entry_database
_cod_related_entry_code
1 ChemSpider 21195770
